data_7119725
loop_
_publ_author_name
'Yan, Wenqing'
'Yu, Xiaopeng'
'Yan, Tao'
'Wu, Doufeng'
'Ning, Erlong'
'Qi, Yi'
'Han, Ying-Feng'
'Li, Qiaowei'

_publ_section_title
;
 A triptycene-based porous hydrogen-bonded organic framework for guest
 incorporation with tailored fitting.
;
_journal_issue 26
_journal_name_full 'Chemical communications (Cambridge, England)'
_journal_page_first 3677
_journal_page_last 3680
_journal_paper_doi 10.1039/c7cc00557a
_journal_volume 53
_journal_year 2017
_chemical_formula_moiety 'C23 H14 N6, 3(C5 H11 N O)'
_chemical_formula_sum 'C38 H47 N9 O3'
_chemical_formula_weight 677.85
_chemical_name_systematic
; 
 ? 
;
_space_group_IT_number 159
_symmetry_cell_setting trigonal
_symmetry_space_group_name_Hall 'P 3 -2c'
_symmetry_space_group_name_H-M 'P 3 1 c'
_atom_sites_solution_hydrogens geom
_atom_sites_solution_primary direct
_atom_sites_solution_secondary difmap
_audit_creation_method SHELXL-97
_audit_update_record
;
2017-01-09 deposited with the CCDC.
2017-02-27 downloaded from the CCDC.
;
_cell_angle_alpha 90.00
_cell_angle_beta 90.00
_cell_angle_gamma 120.00
_cell_formula_units_Z 2
_cell_length_a 18.5004(4)
_cell_length_b 18.5004(4)
_cell_length_c 9.6325(5)
_cell_measurement_reflns_used 3497
_cell_measurement_temperature 170(2)
_cell_measurement_theta_max 68.32
_cell_measurement_theta_min 2.76
_cell_volume 2855.17(17)
_computing_cell_refinement 'Bruker SMART'
_computing_data_collection 'Bruker SMART'
_computing_data_reduction 'Bruker SAINT'
_computing_molecular_graphics 'Bruker SHELXTL'
_computing_publication_material 'Bruker SHELXTL'
_computing_structure_refinement 'SHELXL-97 (Sheldrick, 1997)'
_computing_structure_solution 'SHELXS-97 (Sheldrick, 1990)'
_diffrn_ambient_temperature 170(2)
_diffrn_measured_fraction_theta_full 0.998
_diffrn_measured_fraction_theta_max 0.998
_diffrn_measurement_device_type 'CCD area detector'
_diffrn_measurement_method 'phi and omega scans'
_diffrn_radiation_monochromator graphite
_diffrn_radiation_source 'fine-focus sealed tube'
_diffrn_radiation_type CuK\a
_diffrn_radiation_wavelength 1.54178
_diffrn_reflns_av_R_equivalents 0.0370
_diffrn_reflns_av_sigmaI/netI 0.0235
_diffrn_reflns_limit_h_max 22
_diffrn_reflns_limit_h_min -22
_diffrn_reflns_limit_k_max 21
_diffrn_reflns_limit_k_min -22
_diffrn_reflns_limit_l_max 11
_diffrn_reflns_limit_l_min -11
_diffrn_reflns_number 27233
_diffrn_reflns_theta_full 68.32
_diffrn_reflns_theta_max 68.32
_diffrn_reflns_theta_min 2.76
_exptl_absorpt_coefficient_mu 0.414
_exptl_absorpt_correction_type none
_exptl_crystal_colour yellow
_exptl_crystal_density_diffrn 0.788
_exptl_crystal_density_method 'not measured'
_exptl_crystal_description rod
_exptl_crystal_F_000 724
_exptl_crystal_size_max 10.2
_exptl_crystal_size_mid 2.2
_exptl_crystal_size_min 2.1
_platon_squeeze_details
;
;
_refine_diff_density_max 0.477
_refine_diff_density_min -0.251
_refine_diff_density_rms 0.060
_refine_ls_abs_structure_details 'Flack H D (1983), Acta Cryst. A39, 876-881'
_refine_ls_abs_structure_Flack 0.2(4)
_refine_ls_extinction_expression Fc^*^=kFc[1+0.001xFc^2^\l^3^/sin(2\q)]^-1/4^
_refine_ls_extinction_method none
_refine_ls_goodness_of_fit_ref 1.069
_refine_ls_hydrogen_treatment constr
_refine_ls_matrix_type full
_refine_ls_number_parameters 152
_refine_ls_number_reflns 3479
_refine_ls_number_restraints 29
_refine_ls_restrained_S_all 1.122
_refine_ls_R_factor_all 0.0645
_refine_ls_R_factor_gt 0.0630
_refine_ls_shift/su_max 0.001
_refine_ls_shift/su_mean 0.000
_refine_ls_structure_factor_coef Fsqd
_refine_ls_weighting_details 'calc w=1/[\s^2^(Fo^2^)+(0.1427P)^2^+0.1480P] where P=(Fo^2^+2Fc^2^)/3'
_refine_ls_weighting_scheme calc
_refine_ls_wR_factor_gt 0.1758
_refine_ls_wR_factor_ref 0.1790
_reflns_number_gt 3316
_reflns_number_total 3479
_reflns_threshold_expression >2sigma(I)
_cod_data_source_file c7cc00557a2.cif
_cod_data_source_block 60928work1p31c
_cod_depositor_comments 'Adding full bibliography for 7119725.cif.'
_cod_original_sg_symbol_H-M P3(1)c
_cod_database_code 7119725

loop_
_symmetry_equiv_pos_as_xyz
'x, y, z'
'-y, x-y, z'
'-x+y, -x, z'
'y, x, z+1/2'
'x-y, -y, z+1/2'
'-x, -x+y, z+1/2'

loop_
_atom_site_label
_atom_site_type_symbol
_atom_site_fract_x
_atom_site_fract_y
_atom_site_fract_z
_atom_site_U_iso_or_equiv
_atom_site_adp_type
_atom_site_occupancy
_atom_site_symmetry_multiplicity
_atom_site_calc_flag
_atom_site_refinement_flags
C1 C 0.3333 0.6667 0.8460(3) 0.0289(6) Uani 1 3 d S
H1 H 0.3333 0.6667 0.9498 0.035 Uiso 1 3 calc SR
C2 C 0.3333 0.6667 0.5760(3) 0.0291(6) Uani 1 3 d S
H2 H 0.3333 0.6667 0.4722 0.035 Uiso 1 3 calc SR
C3 C 0.24966(11) 0.60234(10) 0.78619(17) 0.0275(4) Uani 1 1 d .
C4 C 0.18047(12) 0.54767(12) 0.86058(18) 0.0332(4) Uani 1 1 d .
H4 H 0.1804 0.5473 0.9592 0.040 Uiso 1 1 calc R
C5 C 0.11007(12) 0.49256(13) 0.7840(2) 0.0361(4) Uani 1 1 d .
C6 C -0.01076(13) 0.39728(15) 0.7114(3) 0.0470(5) Uani 1 1 d .
H6 H -0.0672 0.3532 0.7115 0.056 Uiso 1 1 calc R
C7 C 0.24996(11) 0.60246(10) 0.63791(17) 0.0279(4) Uani 1 1 d .
C8 C 0.17980(12) 0.54741(11) 0.56200(18) 0.0320(4) Uani 1 1 d .
H8 H 0.1795 0.5474 0.4634 0.038 Uiso 1 1 calc R
C9 C 0.11001(13) 0.49227(13) 0.6389(2) 0.0368(4) Uani 1 1 d .
C11 C 0.71946(14) 0.24088(14) 0.7122(3) 0.0504(5) Uani 1 1 d .
H11 H 0.6704 0.2452 0.7087 0.060 Uiso 1 1 calc R
C12 C 0.6214(4) 0.0939(3) 0.7198(11) 0.170(3) Uani 1 1 d DU
H12A H 0.6059 0.0744 0.8167 0.204 Uiso 1 1 calc R
H12B H 0.5823 0.1117 0.6854 0.204 Uiso 1 1 calc R
C13 C 0.7573(8) 0.1464(9) 0.9891(16) 0.268(7) Uani 1 1 d DU
H13A H 0.8094 0.1488 1.0176 0.401 Uiso 1 1 calc R
H13B H 0.7102 0.0903 1.0066 0.401 Uiso 1 1 calc R
H13C H 0.7498 0.1873 1.0423 0.401 Uiso 1 1 calc R
C14 C 0.7615(10) 0.1669(12) 0.8294(15) 0.270(8) Uani 1 1 d DU
H14A H 0.8088 0.2249 0.8257 0.323 Uiso 1 1 calc R
H14B H 0.7838 0.1326 0.7899 0.323 Uiso 1 1 calc R
C15 C 0.6138(7) 0.0244(7) 0.6330(14) 0.253(6) Uani 1 1 d DU
H15A H 0.5562 -0.0221 0.6364 0.380 Uiso 1 1 calc R
H15B H 0.6516 0.0059 0.6683 0.380 Uiso 1 1 calc R
H15C H 0.6287 0.0435 0.5369 0.380 Uiso 1 1 calc R
N1 N 0.03148(11) 0.43032(12) 0.8260(2) 0.0430(4) Uani 1 1 d .
H1A H 0.0137 0.4160 0.9118 0.052 Uiso 1 1 calc R
N2 N 0.03164(12) 0.43032(12) 0.5961(2) 0.0444(5) Uani 1 1 d .
N3 N 0.7083(2) 0.1665(2) 0.7167(10) 0.184(4) Uani 1 1 d D
O1 O 0.78523(10) 0.30624(10) 0.71188(19) 0.0522(4) Uani 1 1 d .

loop_
_atom_site_aniso_label
_atom_site_aniso_U_11
_atom_site_aniso_U_22
_atom_site_aniso_U_33
_atom_site_aniso_U_23
_atom_site_aniso_U_13
_atom_site_aniso_U_12
C1 0.0368(9) 0.0368(9) 0.0130(11) 0.000 0.000 0.0184(5)
C2 0.0353(9) 0.0353(9) 0.0167(12) 0.000 0.000 0.0177(5)
C3 0.0350(9) 0.0322(8) 0.0184(8) 0.0008(6) 0.0002(6) 0.0191(7)
C4 0.0400(10) 0.0416(9) 0.0216(8) 0.0010(7) 0.0015(7) 0.0231(8)
C5 0.0346(10) 0.0421(10) 0.0307(9) 0.0060(7) 0.0044(7) 0.0185(8)
C6 0.0302(9) 0.0480(12) 0.0539(11) 0.0016(10) 0.0000(10) 0.0129(8)
C7 0.0353(9) 0.0330(8) 0.0189(8) -0.0012(6) -0.0009(6) 0.0197(8)
C8 0.0375(9) 0.0372(9) 0.0219(8) -0.0024(6) -0.0039(7) 0.0191(8)
C9 0.0379(10) 0.0421(10) 0.0306(9) -0.0055(7) -0.0040(7) 0.0202(9)
C11 0.0422(11) 0.0514(13) 0.0556(13) -0.0012(11) -0.0012(11) 0.0220(11)
C12 0.095(3) 0.0412(18) 0.358(11) 0.006(3) 0.019(5) 0.022(2)
C13 0.260(13) 0.201(11) 0.348(16) 0.025(11) -0.044(12) 0.121(10)
C14 0.229(13) 0.253(13) 0.282(14) 0.001(12) -0.026(10) 0.087(10)
C15 0.148(8) 0.160(8) 0.399(17) -0.015(9) 0.010(9) 0.038(6)
N1 0.0356(9) 0.0482(10) 0.0381(10) 0.0071(7) 0.0080(7) 0.0156(8)
N2 0.0383(9) 0.0476(10) 0.0414(10) -0.0038(7) -0.0037(7) 0.0170(8)
N3 0.059(2) 0.0419(16) 0.442(11) 0.011(3) 0.002(4) 0.0182(14)
O1 0.0499(9) 0.0458(9) 0.0496(9) 0.0003(7) -0.0003(7) 0.0156(7)

loop_
_atom_type_symbol
_atom_type_description
_atom_type_scat_dispersion_real
_atom_type_scat_dispersion_imag
_atom_type_scat_source
C C 0.0181 0.0091 'International Tables Vol C Tables 4.2.6.8 and 6.1.1.4'
H H 0.0000 0.0000 'International Tables Vol C Tables 4.2.6.8 and 6.1.1.4'
N N 0.0311 0.0180 'International Tables Vol C Tables 4.2.6.8 and 6.1.1.4'
O O 0.0492 0.0322 'International Tables Vol C Tables 4.2.6.8 and 6.1.1.4'

loop_
_geom_angle_atom_site_label_1
_geom_angle_atom_site_label_2
_geom_angle_atom_site_label_3
_geom_angle
_geom_angle_site_symmetry_1
_geom_angle_site_symmetry_3
C3 C1 C3 106.50(12) 3_565 .
C3 C1 C3 106.50(12) 3_565 2_665
C3 C1 C3 106.50(12) . 2_665
C7 C2 C7 105.64(13) 3_565 .
C7 C2 C7 105.64(13) 3_565 2_665
C7 C2 C7 105.64(13) . 2_665
C4 C3 C7 121.68(16) . .
C4 C3 C1 126.18(17) . .
C7 C3 C1 112.12(16) . .
C3 C4 C5 116.61(17) . .
N1 C5 C9 106.87(18) . .
N1 C5 C4 131.14(18) . .
C9 C5 C4 121.99(18) . .
N1 C6 N2 114.46(19) . .
C8 C7 C3 121.54(16) . .
C8 C7 C2 125.20(17) . .
C3 C7 C2 113.25(16) . .
C7 C8 C9 116.15(17) . .
N2 C9 C8 130.58(18) . .
N2 C9 C5 107.38(18) . .
C8 C9 C5 122.03(18) . .
O1 C11 N3 127.7(3) . .
C15 C12 N3 111.3(7) . .
N3 C14 C13 140.4(14) . .
C6 N1 C5 105.84(18) . .
C6 N2 C9 105.44(19) . .
C11 N3 C14 105.8(10) . .
C11 N3 C12 119.2(4) . .
C14 N3 C12 114.1(9) . .

loop_
_geom_bond_atom_site_label_1
_geom_bond_atom_site_label_2
_geom_bond_distance
_geom_bond_site_symmetry_2
C1 C3 1.5172(19) 3_565
C1 C3 1.5172(19) .
C1 C3 1.5172(19) 2_665
C2 C7 1.521(2) 3_565
C2 C7 1.521(2) .
C2 C7 1.521(2) 2_665
C3 C4 1.371(3) .
C3 C7 1.428(2) .
C4 C5 1.397(3) .
C5 N1 1.389(3) .
C5 C9 1.397(3) .
C6 N1 1.314(3) .
C6 N2 1.320(3) .
C7 C8 1.391(2) .
C8 C9 1.393(3) .
C9 N2 1.387(3) .
C11 O1 1.213(3) .
C11 N3 1.286(4) .
C12 C15 1.480(7) .
C12 N3 1.492(6) .
C13 C14 1.577(9) .
C14 N3 1.464(9) .

loop_
_platon_squeeze_void_nr
_platon_squeeze_void_average_x
_platon_squeeze_void_average_y
_platon_squeeze_void_average_z
_platon_squeeze_void_volume
_platon_squeeze_void_count_electrons
_platon_squeeze_void_content
1 0.000 0.000 -0.014 1192 361 ' '
